data_7221964
loop_
_publ_author_name
'Jia, Lina'
'Zhang, Qi'
'Wang, Jian-Rong'
'Mei, Xuefeng'

_publ_section_title
;
 Versatile solid modifications of icariin: structure, properties and form
 transformation
;
_journal_issue 39
_journal_name_full CrystEngComm
_journal_page_first 7500
_journal_paper_doi 10.1039/C5CE01422K
_journal_volume 17
_journal_year 2015
_chemical_absolute_configuration ad
_chemical_formula_sum 'C37 H50 O16'
_chemical_formula_weight 750.77
_chemical_name_common Icariin
_chemical_name_systematic
; 
 ? 
;
_space_group_IT_number 19
_symmetry_cell_setting orthorhombic
_symmetry_space_group_name_Hall 'P 2ac 2ab'
_symmetry_space_group_name_H-M 'P 21 21 21'
_atom_sites_solution_hydrogens geom
_atom_sites_solution_primary direct
_atom_sites_solution_secondary difmap
_audit_creation_method SHELXL-97
_audit_update_record
;
2015-07-17 deposited with the CCDC.
2015-08-30 downloaded from the CCDC.
;
_cell_angle_alpha 90.00
_cell_angle_beta 90.00
_cell_angle_gamma 90.00
_cell_formula_units_Z 8
_cell_length_a 9.8572(2)
_cell_length_b 23.1109(4)
_cell_length_c 31.8420(5)
_cell_measurement_temperature 133(2)
_cell_volume 7253.9(2)
_computing_cell_refinement 'Bruker SAINT'
_computing_data_collection 'Bruker APEX2'
_computing_data_reduction 'Bruker SAINT'
_computing_molecular_graphics 'Bruker SHELXTL'
_computing_publication_material 'Bruker SHELXTL'
_computing_structure_refinement 'SHELXL-97 (Sheldrick, 2008)'
_computing_structure_solution 'SHELXS-97 (Sheldrick, 2008)'
_diffrn_ambient_temperature 133(2)
_diffrn_measured_fraction_theta_full 0.982
_diffrn_measured_fraction_theta_max 0.982
_diffrn_measurement_device_type 'Bruker APXII-CCD'
_diffrn_measurement_method '\f and \w scans'
_diffrn_radiation_monochromator graphite
_diffrn_radiation_source 'fine-focus sealed tube'
_diffrn_radiation_type CuK\a
_diffrn_radiation_wavelength 1.54178
_diffrn_reflns_av_R_equivalents 0.0838
_diffrn_reflns_av_sigmaI/netI 0.0993
_diffrn_reflns_limit_h_max 9
_diffrn_reflns_limit_h_min -11
_diffrn_reflns_limit_k_max 27
_diffrn_reflns_limit_k_min -28
_diffrn_reflns_limit_l_max 38
_diffrn_reflns_limit_l_min -38
_diffrn_reflns_number 37336
_diffrn_reflns_theta_full 69.67
_diffrn_reflns_theta_max 69.67
_diffrn_reflns_theta_min 2.36
_exptl_absorpt_coefficient_mu 0.907
_exptl_absorpt_correction_T_max 0.9910
_exptl_absorpt_correction_T_min 0.9148
_exptl_crystal_colour yellow
_exptl_crystal_density_diffrn 1.375
_exptl_crystal_density_method 'not measured'
_exptl_crystal_description prism
_exptl_crystal_F_000 3200
_exptl_crystal_size_max 0.10
_exptl_crystal_size_mid 0.03
_exptl_crystal_size_min 0.01
_refine_diff_density_max 0.491
_refine_diff_density_min -0.426
_refine_diff_density_rms 0.064
_refine_ls_abs_structure_details 'Flack H D (1983), Acta Cryst. A39, 876-881'
_refine_ls_abs_structure_Flack 0.01(17)
_refine_ls_extinction_method none
_refine_ls_goodness_of_fit_ref 1.047
_refine_ls_hydrogen_treatment mixed
_refine_ls_matrix_type full
_refine_ls_number_parameters 977
_refine_ls_number_reflns 13193
_refine_ls_number_restraints 1368
_refine_ls_restrained_S_all 1.022
_refine_ls_R_factor_all 0.0796
_refine_ls_R_factor_gt 0.0637
_refine_ls_shift/su_max 0.001
_refine_ls_shift/su_mean 0.000
_refine_ls_structure_factor_coef Fsqd
_refine_ls_weighting_details 'calc w=1/[\s^2^(Fo^2^)+(0.0795P)^2^+1.4534P] where P=(Fo^2^+2Fc^2^)/3'
_refine_ls_weighting_scheme calc
_refine_ls_wR_factor_gt 0.1630
_refine_ls_wR_factor_ref 0.1750
_reflns_number_gt 10631
_reflns_number_total 13193
_reflns_threshold_expression >2sigma(I)
_cod_data_source_file c5ce01422k2.cif
_cod_data_source_block cu_dm14661_0m
_cod_depositor_comments 'Adding full bibliography for 7221958--7221966.cif.'
_cod_database_code 7221964

loop_
_symmetry_equiv_pos_as_xyz
'x, y, z'
'-x+1/2, -y, z+1/2'
'x+1/2, -y+1/2, -z'
'-x, y+1/2, -z+1/2'

loop_
_atom_site_label
_atom_site_type_symbol
_atom_site_fract_x
_atom_site_fract_y
_atom_site_fract_z
_atom_site_U_iso_or_equiv
_atom_site_adp_type
_atom_site_occupancy
_atom_site_symmetry_multiplicity
_atom_site_calc_flag
_atom_site_refinement_flags
O1 O -0.0402(3) 0.16545(10) 0.70564(8) 0.0218(6) Uani 1 1 d .
O2 O 0.0446(3) -0.00694(11) 0.70924(9) 0.0309(7) Uani 1 1 d .
O3 O 0.1908(4) 0.01110(12) 0.77539(10) 0.0425(9) Uani 1 1 d .
H3 H 0.1613 -0.0069 0.7544 0.064 Uiso 1 1 calc R
O4 O -0.3627(5) 0.25247(18) 0.54869(12) 0.0692(13) Uani 1 1 d .
O5 O -0.1156(3) 0.03606(11) 0.64441(7) 0.0215(5) Uani 1 1 d .
O6 O 0.0278(3) 0.04186(12) 0.58534(8) 0.0291(6) Uani 1 1 d .
O7 O -0.2450(3) 0.01326(14) 0.50886(8) 0.0351(7) Uani 1 1 d .
H7 H -0.2165 0.0176 0.4842 0.053 Uiso 1 1 calc R
O8 O -0.2420(3) -0.09124(12) 0.55527(8) 0.0279(6) Uani 1 1 d .
H8 H -0.2017 -0.1190 0.5669 0.042 Uiso 1 1 calc R
O9 O 0.0270(3) -0.08285(12) 0.58696(9) 0.0295(6) Uani 1 1 d .
H9 H -0.0012 -0.1161 0.5808 0.044 Uiso 1 1 calc R
O10 O 0.1986(3) 0.20438(11) 0.82942(7) 0.0228(6) Uani 1 1 d .
O11 O 0.2689(3) 0.15595(10) 0.88834(7) 0.0219(6) Uani 1 1 d .
O12 O 0.2266(3) 0.11764(13) 0.97303(8) 0.0307(7) Uani 1 1 d .
H12 H 0.2367 0.1042 0.9973 0.046 Uiso 1 1 calc R
O13 O 0.5284(3) 0.19200(12) 0.96747(8) 0.0288(6) Uani 1 1 d .
H13 H 0.5714 0.1619 0.9610 0.043 Uiso 1 1 calc R
O14 O 0.4794(3) 0.30170(11) 0.92662(8) 0.0264(6) Uani 1 1 d .
H14 H 0.4911 0.2970 0.9525 0.040 Uiso 1 1 calc R
O15 O 0.3813(3) 0.29358(11) 0.84370(7) 0.0223(6) Uani 1 1 d .
H15 H 0.4605 0.3054 0.8485 0.033 Uiso 1 1 calc R
C1 C -0.0882(4) 0.12943(16) 0.67487(11) 0.0211(7) Uani 1 1 d U
C2 C -0.0615(4) 0.07173(16) 0.67499(11) 0.0224(7) Uani 1 1 d U
C3 C 0.0183(4) 0.04613(16) 0.70822(11) 0.0230(7) Uani 1 1 d U
C4 C 0.1546(5) 0.06690(16) 0.77272(12) 0.0280(8) Uani 1 1 d U
C5 C 0.1997(5) 0.10567(16) 0.80262(12) 0.0281(8) Uani 1 1 d U
H5 H 0.2558 0.0929 0.8250 0.034 Uiso 1 1 calc R
C6 C 0.1623(4) 0.16376(16) 0.79973(11) 0.0216(7) Uani 1 1 d U
C7 C 0.0828(4) 0.18522(16) 0.76719(11) 0.0215(7) Uani 1 1 d U
C8 C 0.0391(4) 0.14462(16) 0.73779(11) 0.0207(7) Uani 1 1 d U
C9 C 0.0715(4) 0.08592(16) 0.73936(11) 0.0220(7) Uani 1 1 d U
C10 C -0.1642(4) 0.16251(17) 0.64302(11) 0.0252(8) Uani 1 1 d U
C11 C -0.1242(5) 0.21839(17) 0.63351(13) 0.0339(9) Uani 1 1 d U
H11 H -0.0519 0.2355 0.6488 0.041 Uiso 1 1 calc R
C12 C -0.1877(5) 0.24992(19) 0.60201(14) 0.0397(10) Uani 1 1 d U
H12A H -0.1587 0.2881 0.5955 0.048 Uiso 1 1 calc R
C13 C -0.2937(5) 0.2249(2) 0.58037(14) 0.0416(11) Uani 1 1 d U
C14 C -0.3407(5) 0.1701(2) 0.59048(14) 0.0395(10) Uani 1 1 d U
H14A H -0.4169 0.1542 0.5764 0.047 Uiso 1 1 calc R
C15 C -0.2744(4) 0.13885(18) 0.62159(12) 0.0296(8) Uani 1 1 d U
H15A H -0.3046 0.1009 0.6284 0.036 Uiso 1 1 calc R
C16 C 0.0525(4) 0.24937(16) 0.76330(11) 0.0219(7) Uani 1 1 d U
H16A H -0.0294 0.2550 0.7458 0.026 Uiso 1 1 calc R
H16B H 0.0339 0.2656 0.7915 0.026 Uiso 1 1 calc R
C17 C 0.1707(4) 0.28089(16) 0.74374(12) 0.0252(8) Uani 1 1 d U
H17 H 0.2179 0.2608 0.7222 0.030 Uiso 1 1 calc R
C18 C 0.2169(4) 0.33363(17) 0.75307(12) 0.0265(8) Uani 1 1 d U
C19 C 0.1577(5) 0.37263(18) 0.78597(13) 0.0334(10) Uani 1 1 d U
H19A H 0.1066 0.4038 0.7724 0.050 Uiso 1 1 calc R
H19B H 0.2309 0.3893 0.8029 0.050 Uiso 1 1 calc R
H19C H 0.0968 0.3503 0.8041 0.050 Uiso 1 1 calc R
C20 C 0.3316(5) 0.3599(2) 0.72878(16) 0.0437(12) Uani 1 1 d U
H20A H 0.4068 0.3685 0.7479 0.066 Uiso 1 1 calc R
H20B H 0.3007 0.3957 0.7153 0.066 Uiso 1 1 calc R
H20C H 0.3622 0.3326 0.7072 0.066 Uiso 1 1 calc R
C21 C -0.3012(9) 0.3045(3) 0.5320(2) 0.090(2) Uani 1 1 d U
H21A H -0.2894 0.3327 0.5547 0.135 Uiso 1 1 calc R
H21B H -0.3599 0.3209 0.5103 0.135 Uiso 1 1 calc R
H21C H -0.2126 0.2950 0.5199 0.135 Uiso 1 1 calc R
C22 C -0.0176(4) 0.00711(16) 0.61862(11) 0.0230(7) Uani 1 1 d U
H22 H 0.0624 -0.0026 0.6366 0.028 Uiso 1 1 calc R
C23 C -0.0732(5) 0.05349(18) 0.55345(12) 0.0305(9) Uani 1 1 d U
H23 H -0.1476 0.0770 0.5663 0.037 Uiso 1 1 calc R
C24 C -0.1346(4) -0.00194(17) 0.53564(11) 0.0235(8) Uani 1 1 d U
H24 H -0.0647 -0.0244 0.5197 0.028 Uiso 1 1 calc R
C25 C -0.1905(4) -0.03763(16) 0.57138(11) 0.0213(7) Uani 1 1 d U
H25 H -0.2665 -0.0159 0.5849 0.026 Uiso 1 1 calc R
C26 C -0.0821(4) -0.04951(15) 0.60410(11) 0.0218(7) Uani 1 1 d U
H26 H -0.1228 -0.0702 0.6286 0.026 Uiso 1 1 calc R
C27 C -0.0055(7) 0.0889(2) 0.52032(15) 0.0598(16) Uani 1 1 d U
H27A H 0.0105 0.1281 0.5310 0.090 Uiso 1 1 calc R
H27B H -0.0638 0.0908 0.4954 0.090 Uiso 1 1 calc R
H27C H 0.0814 0.0711 0.5128 0.090 Uiso 1 1 calc R
C28 C 0.3101(4) 0.19455(15) 0.85648(10) 0.0200(7) Uani 1 1 d U
H28 H 0.3898 0.1790 0.8406 0.024 Uiso 1 1 calc R
C29 C 0.3798(4) 0.14416(16) 0.91681(11) 0.0202(7) Uani 1 1 d U
H29 H 0.4591 0.1295 0.9003 0.024 Uiso 1 1 calc R
C30 C 0.4202(4) 0.20024(16) 0.93888(10) 0.0202(7) Uani 1 1 d U
H30 H 0.3399 0.2143 0.9551 0.024 Uiso 1 1 calc R
C31 C 0.4565(4) 0.24630(15) 0.90688(11) 0.0195(7) Uani 1 1 d U
H31 H 0.5406 0.2343 0.8916 0.023 Uiso 1 1 calc R
C32 C 0.3420(4) 0.25343(16) 0.87556(10) 0.0185(7) Uani 1 1 d U
H32 H 0.2598 0.2684 0.8904 0.022 Uiso 1 1 calc R
C33 C 0.3328(4) 0.09710(16) 0.94669(11) 0.0250(8) Uani 1 1 d U
H33A H 0.3002 0.0634 0.9304 0.030 Uiso 1 1 calc R
H33B H 0.4101 0.0843 0.9642 0.030 Uiso 1 1 calc R
O1A O 0.5048(3) 0.66614(11) 0.77855(7) 0.0236(6) Uani 1 1 d .
O2A O 0.4101(3) 0.49488(11) 0.77030(8) 0.0348(7) Uani 1 1 d .
O3A O 0.2442(4) 0.51876(12) 0.71047(9) 0.0378(8) Uani 1 1 d .
H3A H 0.2788 0.4993 0.7300 0.057 Uiso 1 1 calc R
O4A O 0.8218(5) 0.74697(16) 0.93749(12) 0.0687(13) Uani 1 1 d .
O5A O 0.5873(3) 0.53182(11) 0.83274(8) 0.0251(6) Uani 1 1 d .
O6A O 0.4867(3) 0.52696(11) 0.89872(8) 0.0254(6) Uani 1 1 d .
O7A O 0.7440(3) 0.44210(13) 0.95541(8) 0.0276(6) Uani 1 1 d .
H7A H 0.8126 0.4345 0.9408 0.041 Uiso 1 1 calc R
O8A O 0.6784(3) 0.36580(11) 0.88592(9) 0.0272(6) Uani 1 1 d .
H8A H 0.6156 0.3479 0.8981 0.041 Uiso 1 1 calc R
O9A O 0.4082(3) 0.40801(11) 0.87380(8) 0.0239(6) Uani 1 1 d .
H9A H 0.4238 0.3723 0.8739 0.036 Uiso 1 1 calc R
O10A O 0.2482(3) 0.71516(10) 0.66123(7) 0.0222(6) Uani 1 1 d .
O11A O 0.1978(3) 0.66318(10) 0.60246(7) 0.0199(5) Uani 1 1 d .
O12A O 0.2808(3) 0.61190(12) 0.52797(8) 0.0286(6) Uani 1 1 d .
H12B H 0.2750 0.6082 0.5018 0.043 Uiso 1 1 calc R
O13A O -0.0224(3) 0.69159(12) 0.51158(8) 0.0260(6) Uani 1 1 d .
H13A H -0.0942 0.6778 0.5217 0.039 Uiso 1 1 calc R
O14A O 0.0093(3) 0.80578(11) 0.55155(8) 0.0305(7) Uani 1 1 d .
H14B H -0.0048 0.7999 0.5259 0.046 Uiso 1 1 calc R
O15A O 0.0724(3) 0.80371(11) 0.63666(8) 0.0269(6) Uani 1 1 d .
H15B H 0.1213 0.8334 0.6354 0.040 Uiso 1 1 calc R
C1A C 0.5565(4) 0.62791(16) 0.80735(11) 0.0240(7) Uani 1 1 d U
C2A C 0.5290(4) 0.57038(16) 0.80475(11) 0.0236(7) Uani 1 1 d U
C3A C 0.4382(4) 0.54762(17) 0.77284(11) 0.0257(8) Uani 1 1 d U
C4A C 0.2858(4) 0.57443(16) 0.71343(11) 0.0253(8) Uani 1 1 d U
C5A C 0.2371(4) 0.61539(16) 0.68566(11) 0.0247(8) Uani 1 1 d U
H5A H 0.1734 0.6049 0.6646 0.030 Uiso 1 1 calc R
C6A C 0.2834(4) 0.67304(15) 0.68903(11) 0.0202(7) Uani 1 1 d U
C7A C 0.3711(4) 0.69112(16) 0.72093(11) 0.0202(7) Uani 1 1 d U
C8A C 0.4174(4) 0.64788(16) 0.74792(11) 0.0221(7) Uani 1 1 d U
C9A C 0.3795(4) 0.58983(16) 0.74504(11) 0.0243(8) Uani 1 1 d U
C10A C 0.6322(4) 0.65981(17) 0.83989(12) 0.0258(8) Uani 1 1 d U
C11A C 0.5915(5) 0.71569(18) 0.84944(13) 0.0326(9) Uani 1 1 d U
H11A H 0.5208 0.7331 0.8336 0.039 Uiso 1 1 calc R
C12A C 0.6527(5) 0.7469(2) 0.88198(14) 0.0408(10) Uani 1 1 d U
H12C H 0.6234 0.7850 0.8885 0.049 Uiso 1 1 calc R
C13A C 0.7562(6) 0.7213(2) 0.90434(14) 0.0424(11) Uani 1 1 d U
C14A C 0.8038(5) 0.66662(19) 0.89323(13) 0.0369(9) Uani 1 1 d U
H14C H 0.8798 0.6506 0.9074 0.044 Uiso 1 1 calc R
C15A C 0.7412(5) 0.63570(18) 0.86184(13) 0.0305(8) Uani 1 1 d U
H15C H 0.7720 0.5979 0.8551 0.037 Uiso 1 1 calc R
C16A C 0.4094(4) 0.75305(15) 0.72781(10) 0.0203(7) Uani 1 1 d U
H16C H 0.3998 0.7745 0.7011 0.024 Uiso 1 1 calc R
H16D H 0.5058 0.7552 0.7365 0.024 Uiso 1 1 calc R
C17A C 0.3217(4) 0.78136(16) 0.76113(11) 0.0225(7) Uani 1 1 d U
H17A H 0.3105 0.7605 0.7866 0.027 Uiso 1 1 calc R
C18A C 0.2595(4) 0.83164(16) 0.75865(12) 0.0246(8) Uani 1 1 d U
C19A C 0.2622(5) 0.87144(18) 0.72156(13) 0.0366(10) Uani 1 1 d U
H19D H 0.3154 0.9060 0.7284 0.055 Uiso 1 1 calc R
H19E H 0.1693 0.8828 0.7144 0.055 Uiso 1 1 calc R
H19F H 0.3036 0.8516 0.6976 0.055 Uiso 1 1 calc R
C20A C 0.1752(5) 0.85373(19) 0.79495(14) 0.0382(11) Uani 1 1 d U
H20D H 0.0800 0.8565 0.7863 0.057 Uiso 1 1 calc R
H20E H 0.2079 0.8920 0.8034 0.057 Uiso 1 1 calc R
H20F H 0.1829 0.8270 0.8187 0.057 Uiso 1 1 calc R
C22A C 0.4886(4) 0.50230(16) 0.85867(11) 0.0225(7) Uani 1 1 d U
H22A H 0.3970 0.5075 0.8457 0.027 Uiso 1 1 calc R
C23A C 0.6056(4) 0.51699(17) 0.92405(11) 0.0244(8) Uani 1 1 d U
H23A H 0.6858 0.5347 0.9098 0.029 Uiso 1 1 calc R
C24A C 0.6295(4) 0.45169(17) 0.92848(11) 0.0229(8) Uani 1 1 d U
H24A H 0.5476 0.4339 0.9417 0.027 Uiso 1 1 calc R
C25A C 0.6483(4) 0.42582(16) 0.88533(11) 0.0210(7) Uani 1 1 d U
H25A H 0.7270 0.4459 0.8720 0.025 Uiso 1 1 calc R
C26A C 0.5233(4) 0.43791(15) 0.85805(11) 0.0208(7) Uani 1 1 d U
H26A H 0.5416 0.4254 0.8285 0.025 Uiso 1 1 calc R
C27A C 0.5826(5) 0.5475(2) 0.96508(13) 0.0378(10) Uani 1 1 d U
H27D H 0.5804 0.5894 0.9603 0.057 Uiso 1 1 calc R
H27E H 0.6564 0.5381 0.9845 0.057 Uiso 1 1 calc R
H27F H 0.4960 0.5350 0.9771 0.057 Uiso 1 1 calc R
C28A C 0.1470(4) 0.70494(15) 0.63129(10) 0.0198(7) Uani 1 1 d U
H28A H 0.0619 0.6908 0.6450 0.024 Uiso 1 1 calc R
C29A C 0.0989(4) 0.64895(15) 0.57084(10) 0.0195(7) Uani 1 1 d U
H29A H 0.0128 0.6370 0.5850 0.023 Uiso 1 1 calc R
C30A C 0.0714(4) 0.70305(15) 0.54463(10) 0.0194(7) Uani 1 1 d U
H30A H 0.1591 0.7154 0.5316 0.023 Uiso 1 1 calc R
C31A C 0.0230(4) 0.75176(16) 0.57275(10) 0.0203(7) Uani 1 1 d U
H31A H -0.0670 0.7408 0.5849 0.024 Uiso 1 1 calc R
C32A C 0.1224(4) 0.76178(15) 0.60861(10) 0.0180(7) Uani 1 1 d U
H32A H 0.2103 0.7758 0.5967 0.022 Uiso 1 1 calc R
C33A C 0.1535(4) 0.59841(16) 0.54673(11) 0.0234(8) Uani 1 1 d U
H33C H 0.1646 0.5650 0.5659 0.028 Uiso 1 1 calc R
H33D H 0.0880 0.5874 0.5246 0.028 Uiso 1 1 calc R
O1S O 0.6767(4) 0.96240(19) 0.92680(10) 0.0632(11) Uani 1 1 d .
H1S H 0.7431 0.9601 0.9104 0.095 Uiso 1 1 calc R
O2S O 0.8700(4) 0.99108(19) 0.86870(11) 0.0607(11) Uani 1 1 d .
H2SA H 0.8367 1.0032 0.8460 0.091 Uiso 1 1 calc R
C2S C 0.5249(6) 0.9537(3) 0.86706(17) 0.0538(13) Uani 1 1 d U
H2S H 0.6069 0.9449 0.8497 0.065 Uiso 1 1 calc R
C21A C 0.7490(8) 0.7964(3) 0.95629(19) 0.082(2) Uani 1 1 d U
H21D H 0.8023 0.8121 0.9796 0.123 Uiso 1 1 calc R
H21E H 0.6605 0.7834 0.9667 0.123 Uiso 1 1 calc R
H21F H 0.7358 0.8265 0.9350 0.123 Uiso 1 1 calc R
C1S C 0.5705(7) 0.9888(3) 0.90677(19) 0.0644(16) Uani 1 1 d U
H1SA H 0.5979 1.0283 0.8982 0.077 Uiso 1 1 calc R
H1SB H 0.4932 0.9924 0.9264 0.077 Uiso 1 1 calc R
C4S C 0.4613(8) 0.8987(3) 0.8797(3) 0.086(2) Uani 1 1 d U
H4SA H 0.5268 0.8754 0.8955 0.129 Uiso 1 1 calc R
H4SB H 0.4327 0.8774 0.8546 0.129 Uiso 1 1 calc R
H4SC H 0.3821 0.9067 0.8974 0.129 Uiso 1 1 calc R
C3S C 0.4326(7) 0.9934(3) 0.8422(2) 0.078(2) Uani 1 1 d U
H3SA H 0.4816 1.0289 0.8351 0.117 Uiso 1 1 calc R
H3SB H 0.3527 1.0030 0.8592 0.117 Uiso 1 1 calc R
H3SC H 0.4037 0.9739 0.8164 0.117 Uiso 1 1 calc R
C5S C 1.0013(8) 0.9674(4) 0.8610(2) 0.086(2) Uani 1 1 d U
H5SA H 1.0713 0.9959 0.8693 0.104 Uiso 1 1 calc R
H5SB H 1.0117 0.9597 0.8306 0.104 Uiso 1 1 calc R
C6S C 1.0218(8) 0.9129(4) 0.8848(2) 0.082(2) Uani 1 1 d U
H6S H 1.1129 0.8972 0.8769 0.098 Uiso 1 1 calc R
C8S C 1.0201(9) 0.9207(4) 0.9295(2) 0.108(3) Uani 1 1 d U
H8SA H 1.0331 0.8833 0.9433 0.161 Uiso 1 1 calc R
H8SB H 0.9327 0.9372 0.9380 0.161 Uiso 1 1 calc R
H8SC H 1.0934 0.9471 0.9376 0.161 Uiso 1 1 calc R
C7S C 0.9106(9) 0.8674(4) 0.8695(3) 0.101(2) Uani 1 1 d U
H7SA H 0.9159 0.8630 0.8389 0.151 Uiso 1 1 calc R
H7SB H 0.8201 0.8812 0.8773 0.151 Uiso 1 1 calc R
H7SC H 0.9276 0.8299 0.8829 0.151 Uiso 1 1 calc R

loop_
_atom_site_aniso_label
_atom_site_aniso_U_11
_atom_site_aniso_U_22
_atom_site_aniso_U_33
_atom_site_aniso_U_23
_atom_site_aniso_U_13
_atom_site_aniso_U_12
O1 0.0301(15) 0.0150(12) 0.0203(12) -0.0023(10) -0.0066(11) 0.0014(11)
O2 0.0438(18) 0.0175(13) 0.0313(14) -0.0007(11) -0.0103(13) -0.0002(12)
O3 0.070(2) 0.0195(14) 0.0386(17) -0.0035(13) -0.0235(16) 0.0054(15)
O4 0.101(4) 0.057(2) 0.049(2) 0.0107(19) -0.037(2) 0.023(2)
O5 0.0238(15) 0.0191(12) 0.0217(12) -0.0061(10) -0.0008(10) -0.0017(11)
O6 0.0345(17) 0.0277(14) 0.0250(13) -0.0022(11) -0.0001(12) -0.0136(13)
O7 0.0360(18) 0.0456(18) 0.0238(13) 0.0039(13) -0.0073(12) -0.0025(15)
O8 0.0313(16) 0.0247(13) 0.0278(13) -0.0058(11) -0.0001(12) -0.0102(13)
O9 0.0271(15) 0.0209(13) 0.0406(16) -0.0029(12) 0.0026(13) 0.0009(12)
O10 0.0287(15) 0.0201(13) 0.0195(12) -0.0044(10) -0.0076(10) -0.0007(11)
O11 0.0269(15) 0.0210(12) 0.0179(11) 0.0018(10) -0.0017(10) -0.0029(11)
O12 0.0307(17) 0.0360(16) 0.0253(13) 0.0142(12) 0.0065(12) 0.0101(13)
O13 0.0346(17) 0.0310(15) 0.0208(12) -0.0045(11) -0.0096(12) 0.0062(13)
O14 0.0364(16) 0.0221(13) 0.0207(12) -0.0011(11) -0.0067(11) -0.0070(12)
O15 0.0247(15) 0.0226(13) 0.0194(12) 0.0032(10) -0.0008(10) -0.0025(11)
C1 0.0268(17) 0.0172(15) 0.0193(14) -0.0038(13) -0.0042(13) 0.0003(14)
C2 0.0266(18) 0.0194(15) 0.0212(15) -0.0018(13) -0.0040(13) -0.0004(14)
C3 0.0296(18) 0.0162(15) 0.0232(15) -0.0020(13) -0.0018(14) 0.0008(15)
C4 0.040(2) 0.0174(16) 0.0270(17) 0.0002(14) -0.0075(15) 0.0031(16)
C5 0.038(2) 0.0192(17) 0.0273(17) 0.0011(14) -0.0087(16) 0.0021(16)
C6 0.0284(18) 0.0175(15) 0.0189(15) -0.0037(13) -0.0005(13) -0.0006(14)
C7 0.0253(17) 0.0195(15) 0.0197(14) -0.0029(13) -0.0019(13) 0.0002(14)
C8 0.0262(17) 0.0170(15) 0.0188(14) 0.0000(13) -0.0038(13) 0.0011(13)
C9 0.0287(18) 0.0165(15) 0.0208(15) -0.0006(13) -0.0061(14) -0.0011(14)
C10 0.0311(19) 0.0233(16) 0.0213(16) -0.0054(14) -0.0048(14) 0.0056(15)
C11 0.049(2) 0.0236(17) 0.0287(17) 0.0002(15) -0.0125(17) 0.0033(17)
C12 0.060(3) 0.0235(18) 0.0355(19) 0.0025(17) -0.0155(19) 0.0043(19)
C13 0.056(3) 0.038(2) 0.0302(19) -0.0003(17) -0.0179(19) 0.016(2)
C14 0.043(2) 0.039(2) 0.036(2) -0.0080(18) -0.0161(18) 0.0099(19)
C15 0.030(2) 0.0290(18) 0.0301(17) -0.0027(15) -0.0079(15) 0.0022(16)
C16 0.0239(19) 0.0209(17) 0.0210(15) -0.0003(14) -0.0001(14) 0.0016(14)
C17 0.030(2) 0.0207(17) 0.0254(17) -0.0019(14) 0.0012(15) 0.0036(15)
C18 0.028(2) 0.0216(17) 0.0297(18) 0.0011(15) -0.0024(15) 0.0028(16)
C19 0.037(3) 0.023(2) 0.040(2) -0.0067(17) -0.0037(19) -0.0005(18)
C20 0.045(3) 0.028(2) 0.058(3) 0.000(2) 0.013(2) -0.008(2)
C21 0.144(6) 0.061(4) 0.065(4) 0.009(3) -0.045(4) 0.026(4)
C22 0.0260(18) 0.0195(16) 0.0236(16) -0.0021(14) -0.0015(14) 0.0017(15)
C23 0.039(2) 0.0246(18) 0.0274(17) 0.0030(15) -0.0059(16) -0.0074(17)
C24 0.027(2) 0.0228(17) 0.0211(16) -0.0004(14) -0.0003(14) -0.0047(15)
C25 0.0207(19) 0.0190(17) 0.0241(16) -0.0032(14) 0.0014(14) -0.0026(14)
C26 0.0236(19) 0.0165(16) 0.0252(16) -0.0038(14) -0.0007(14) -0.0001(14)
C27 0.089(4) 0.054(3) 0.037(2) 0.012(2) -0.011(3) -0.040(3)
C28 0.0254(18) 0.0195(16) 0.0151(14) 0.0025(13) -0.0012(13) -0.0003(14)
C29 0.0198(18) 0.0226(17) 0.0183(15) 0.0004(13) -0.0023(13) 0.0008(14)
C30 0.0187(18) 0.0241(17) 0.0178(15) 0.0005(14) -0.0023(13) 0.0008(14)
C31 0.0192(18) 0.0191(16) 0.0201(15) -0.0019(14) -0.0021(13) 0.0013(14)
C32 0.0178(18) 0.0222(17) 0.0155(14) 0.0016(13) -0.0006(13) -0.0020(14)
C33 0.030(2) 0.0209(17) 0.0236(17) 0.0042(15) 0.0034(15) 0.0054(16)
O1A 0.0314(16) 0.0199(13) 0.0193(12) 0.0060(10) -0.0099(11) -0.0018(11)
O2A 0.061(2) 0.0163(13) 0.0266(14) 0.0000(11) -0.0102(14) -0.0007(14)
O3A 0.065(2) 0.0156(13) 0.0325(15) 0.0038(11) -0.0162(15) -0.0081(15)
O4A 0.102(3) 0.045(2) 0.059(2) -0.0166(19) -0.055(2) 0.007(2)
O5A 0.0317(16) 0.0185(13) 0.0253(12) 0.0068(10) -0.0021(11) 0.0021(11)
O6A 0.0263(15) 0.0275(14) 0.0226(12) -0.0036(11) -0.0061(11) 0.0071(12)
O7A 0.0204(15) 0.0376(16) 0.0248(12) 0.0095(12) -0.0025(11) 0.0040(12)
O8A 0.0242(15) 0.0208(13) 0.0366(15) 0.0055(12) 0.0028(12) 0.0075(12)
O9A 0.0233(15) 0.0191(12) 0.0292(13) -0.0005(11) 0.0011(11) 0.0042(11)
O10A 0.0294(15) 0.0166(12) 0.0207(12) 0.0032(10) -0.0092(11) -0.0011(11)
O11A 0.0234(14) 0.0189(12) 0.0174(11) -0.0010(10) -0.0022(10) 0.0028(11)
O12A 0.0303(16) 0.0300(15) 0.0254(13) -0.0072(12) 0.0046(11) -0.0022(12)
O13A 0.0323(16) 0.0266(14) 0.0190(12) -0.0004(11) -0.0054(11) -0.0080(12)
O14A 0.0484(19) 0.0192(13) 0.0240(13) -0.0004(11) -0.0124(13) 0.0047(13)
O15A 0.0370(17) 0.0191(13) 0.0247(12) -0.0067(11) -0.0020(12) 0.0035(12)
C1A 0.0294(18) 0.0194(15) 0.0232(15) 0.0047(13) -0.0057(14) 0.0039(14)
C2A 0.0309(18) 0.0199(16) 0.0199(15) 0.0031(13) -0.0055(14) 0.0038(15)
C3A 0.036(2) 0.0201(16) 0.0205(15) 0.0043(14) -0.0071(15) -0.0012(15)
C4A 0.036(2) 0.0173(16) 0.0221(16) -0.0002(14) -0.0044(15) -0.0044(15)
C5A 0.033(2) 0.0190(16) 0.0223(16) -0.0002(14) -0.0072(15) -0.0014(15)
C6A 0.0256(18) 0.0172(15) 0.0179(14) 0.0021(13) -0.0043(13) 0.0009(14)
C7A 0.0229(17) 0.0195(15) 0.0183(14) 0.0022(13) -0.0028(13) -0.0016(13)
C8A 0.0281(18) 0.0183(15) 0.0198(14) 0.0020(13) -0.0064(14) -0.0007(14)
C9A 0.0344(19) 0.0180(16) 0.0204(15) 0.0014(13) -0.0054(14) 0.0002(15)
C10A 0.034(2) 0.0205(16) 0.0226(15) 0.0017(14) -0.0083(15) -0.0001(15)
C11A 0.041(2) 0.0232(17) 0.0336(18) 0.0002(15) -0.0159(17) 0.0039(17)
C12A 0.054(3) 0.0286(19) 0.040(2) -0.0047(17) -0.0228(19) 0.0060(19)
C13A 0.054(3) 0.034(2) 0.039(2) -0.0053(18) -0.026(2) 0.003(2)
C14A 0.043(2) 0.0316(19) 0.0361(19) 0.0029(17) -0.0171(18) 0.0003(18)
C15A 0.034(2) 0.0250(17) 0.0326(17) 0.0004(15) -0.0075(16) 0.0019(16)
C16A 0.0221(18) 0.0201(16) 0.0189(15) 0.0034(13) 0.0009(13) -0.0015(14)
C17A 0.0283(19) 0.0208(16) 0.0185(15) 0.0014(13) -0.0010(14) -0.0034(15)
C18A 0.024(2) 0.0227(17) 0.0269(17) -0.0028(15) 0.0013(15) -0.0036(15)
C19A 0.048(3) 0.024(2) 0.038(2) 0.0043(18) 0.006(2) 0.004(2)
C20A 0.046(3) 0.028(2) 0.041(2) -0.0075(19) 0.010(2) 0.004(2)
C22A 0.0242(18) 0.0229(17) 0.0204(15) 0.0013(14) 0.0001(14) 0.0026(15)
C23A 0.0241(19) 0.0243(18) 0.0247(16) 0.0000(14) -0.0036(14) 0.0059(15)
C24A 0.0186(18) 0.0282(18) 0.0218(16) 0.0040(15) -0.0032(14) 0.0071(15)
C25A 0.0203(19) 0.0195(16) 0.0231(16) 0.0024(14) 0.0005(14) 0.0043(14)
C26A 0.0210(18) 0.0182(16) 0.0232(16) 0.0018(13) -0.0006(14) 0.0071(14)
C27A 0.042(3) 0.040(2) 0.031(2) -0.0090(19) -0.0065(19) 0.010(2)
C28A 0.0242(18) 0.0193(16) 0.0159(14) -0.0018(13) -0.0032(13) 0.0014(14)
C29A 0.0219(18) 0.0216(17) 0.0152(14) -0.0002(13) 0.0011(13) -0.0022(14)
C30A 0.0215(18) 0.0187(16) 0.0179(15) -0.0010(13) -0.0043(13) -0.0071(14)
C31A 0.0236(19) 0.0215(17) 0.0158(15) 0.0021(14) -0.0037(13) -0.0037(15)
C32A 0.0208(18) 0.0153(15) 0.0179(15) -0.0028(13) -0.0017(13) 0.0003(14)
C33A 0.031(2) 0.0177(17) 0.0220(16) -0.0028(14) -0.0003(15) -0.0049(15)
O1S 0.069(3) 0.088(3) 0.0324(17) -0.0118(19) -0.0030(17) 0.001(2)
O2S 0.072(3) 0.072(3) 0.0380(18) 0.0070(19) 0.0006(18) 0.012(2)
C2S 0.042(3) 0.065(3) 0.054(3) 0.000(3) -0.009(2) 0.007(3)
C21A 0.129(5) 0.050(3) 0.066(3) -0.030(3) -0.048(4) 0.016(4)
C1S 0.063(4) 0.065(4) 0.066(3) -0.011(3) -0.003(3) 0.021(3)
C4S 0.074(5) 0.070(4) 0.115(5) 0.003(4) -0.021(4) 0.001(4)
C3S 0.076(5) 0.086(5) 0.071(4) 0.019(4) -0.008(3) 0.011(4)
C5S 0.074(4) 0.102(5) 0.083(4) 0.007(4) 0.018(4) 0.034(4)
C6S 0.071(4) 0.107(5) 0.067(4) -0.002(4) 0.000(3) 0.029(4)
C8S 0.099(6) 0.156(7) 0.068(4) -0.036(5) -0.013(4) 0.039(5)
C7S 0.090(5) 0.114(6) 0.098(5) -0.041(4) -0.004(4) 0.008(5)

loop_
_atom_type_symbol
_atom_type_description
_atom_type_scat_dispersion_real
_atom_type_scat_dispersion_imag
_atom_type_scat_source
C C 0.0181 0.0091 'International Tables Vol C Tables 4.2.6.8 and 6.1.1.4'
H H 0.0000 0.0000 'International Tables Vol C Tables 4.2.6.8 and 6.1.1.4'
O O 0.0492 0.0322 'International Tables Vol C Tables 4.2.6.8 and 6.1.1.4'

loop_
_geom_angle_atom_site_label_1
_geom_angle_atom_site_label_2
_geom_angle_atom_site_label_3
_geom_angle
C1 O1 C8 121.1(3)
C4 O3 H3 109.5
C13 O4 C21 116.5(5)
C2 O5 C22 115.0(3)
C22 O6 C23 114.6(3)
C24 O7 H7 109.5
C25 O8 H8 109.5
C26 O9 H9 109.5
C6 O10 C28 120.6(3)
C28 O11 C29 110.6(3)
C33 O12 H12 109.5
C30 O13 H13 109.5
C31 O14 H14 109.5
C32 O15 H15 109.5
C2 C1 O1 121.8(3)
C2 C1 C10 127.5(3)
O1 C1 C10 110.6(3)
C1 C2 O5 120.5(3)
C1 C2 C3 120.6(3)
O5 C2 C3 118.8(3)
O2 C3 C2 122.1(3)
O2 C3 C9 121.9(3)
C2 C3 C9 116.0(3)
O3 C4 C5 119.7(4)
O3 C4 C9 120.1(3)
C5 C4 C9 120.2(3)
C4 C5 C6 119.6(4)
C4 C5 H5 120.2
C6 C5 H5 120.2
O10 C6 C7 114.5(3)
O10 C6 C5 122.8(3)
C7 C6 C5 122.8(3)
C6 C7 C8 115.8(3)
C6 C7 C16 121.3(3)
C8 C7 C16 122.8(3)
O1 C8 C7 116.1(3)
O1 C8 C9 119.8(3)
C7 C8 C9 124.0(3)
C8 C9 C4 117.6(3)
C8 C9 C3 120.6(3)
C4 C9 C3 121.8(3)
C11 C10 C15 118.7(4)
C11 C10 C1 119.3(4)
C15 C10 C1 121.9(4)
C10 C11 C12 121.3(4)
C10 C11 H11 119.4
C12 C11 H11 119.4
C13 C12 C11 118.8(4)
C13 C12 H12A 120.6
C11 C12 H12A 120.6
O4 C13 C12 123.2(5)
O4 C13 C14 115.4(5)
C12 C13 C14 121.4(4)
C13 C14 C15 118.9(4)
C13 C14 H14A 120.5
C15 C14 H14A 120.5
C14 C15 C10 120.7(4)
C14 C15 H15A 119.6
C10 C15 H15A 119.6
C17 C16 C7 110.7(3)
C17 C16 H16A 109.5
C7 C16 H16A 109.5
C17 C16 H16B 109.5
C7 C16 H16B 109.5
H16A C16 H16B 108.1
C18 C17 C16 127.8(4)
C18 C17 H17 116.1
C16 C17 H17 116.1
C17 C18 C20 120.8(4)
C17 C18 C19 124.9(4)
C20 C18 C19 114.3(4)
C18 C19 H19A 109.5
C18 C19 H19B 109.5
H19A C19 H19B 109.5
C18 C19 H19C 109.5
H19A C19 H19C 109.5
H19B C19 H19C 109.5
C18 C20 H20A 109.5
C18 C20 H20B 109.5
H20A C20 H20B 109.5
C18 C20 H20C 109.5
H20A C20 H20C 109.5
H20B C20 H20C 109.5
O4 C21 H21A 109.5
O4 C21 H21B 109.5
H21A C21 H21B 109.5
O4 C21 H21C 109.5
H21A C21 H21C 109.5
H21B C21 H21C 109.5
O6 C22 O5 112.4(3)
O6 C22 C26 113.3(3)
O5 C22 C26 107.0(3)
O6 C22 H22 108.0
O5 C22 H22 108.0
C26 C22 H22 108.0
O6 C23 C27 106.8(4)
O6 C23 C24 112.2(3)
C27 C23 C24 112.0(4)
O6 C23 H23 108.6
C27 C23 H23 108.6
C24 C23 H23 108.6
O7 C24 C25 107.9(3)
O7 C24 C23 108.5(3)
C25 C24 C23 108.9(3)
O7 C24 H24 110.5
C25 C24 H24 110.5
C23 C24 H24 110.5
O8 C25 C24 109.4(3)
O8 C25 C26 109.8(3)
C24 C25 C26 111.1(3)
O8 C25 H25 108.9
C24 C25 H25 108.9
C26 C25 H25 108.9
O9 C26 C25 111.4(3)
O9 C26 C22 105.3(3)
C25 C26 C22 110.3(3)
O9 C26 H26 109.9
C25 C26 H26 109.9
C22 C26 H26 109.9
C23 C27 H27A 109.5
C23 C27 H27B 109.5
H27A C27 H27B 109.5
C23 C27 H27C 109.5
H27A C27 H27C 109.5
H27B C27 H27C 109.5
O11 C28 O10 108.4(3)
O11 C28 C32 109.7(3)
O10 C28 C32 105.0(3)
O11 C28 H28 111.2
O10 C28 H28 111.2
C32 C28 H28 111.2
O11 C29 C33 107.3(3)
O11 C29 C30 109.0(3)
C33 C29 C30 113.5(3)
O11 C29 H29 109.0
C33 C29 H29 109.0
C30 C29 H29 109.0
O13 C30 C31 110.4(3)
O13 C30 C29 112.2(3)
C31 C30 C29 110.4(3)
O13 C30 H30 107.9
C31 C30 H30 107.9
C29 C30 H30 107.9
O14 C31 C32 107.8(3)
O14 C31 C30 111.5(3)
C32 C31 C30 110.0(3)
O14 C31 H31 109.1
C32 C31 H31 109.1
C30 C31 H31 109.1
O15 C32 C31 109.6(3)
O15 C32 C28 110.7(3)
C31 C32 C28 108.6(3)
O15 C32 H32 109.3
C31 C32 H32 109.3
C28 C32 H32 109.3
O12 C33 C29 110.8(3)
O12 C33 H33A 109.5
C29 C33 H33A 109.5
O12 C33 H33B 109.5
C29 C33 H33B 109.5
H33A C33 H33B 108.1
C8A O1A C1A 120.8(3)
C4A O3A H3A 109.5
C13A O4A C21A 114.6(4)
C2A O5A C22A 113.1(3)
C22A O6A C23A 115.8(3)
C24A O7A H7A 109.5
C25A O8A H8A 109.5
C26A O9A H9A 109.5
C6A O10A C28A 120.3(3)
C28A O11A C29A 111.6(3)
C33A O12A H12B 109.5
C30A O13A H13A 109.5
C31A O14A H14B 109.5
C32A O15A H15B 109.5
C2A C1A O1A 121.0(3)
C2A C1A C10A 129.3(3)
O1A C1A C10A 109.6(3)
C1A C2A O5A 120.5(3)
C1A C2A C3A 121.3(3)
O5A C2A C3A 118.2(3)
O2A C3A C9A 122.1(4)
O2A C3A C2A 122.3(3)
C9A C3A C2A 115.6(3)
O3A C4A C5A 120.1(4)
O3A C4A C9A 119.2(3)
C5A C4A C9A 120.7(3)
C4A C5A C6A 119.1(3)
C4A C5A H5A 120.5
C6A C5A H5A 120.5
O10A C6A C7A 114.6(3)
O10A C6A C5A 122.9(3)
C7A C6A C5A 122.5(3)
C8A C7A C6A 115.9(3)
C8A C7A C16A 120.8(3)
C6A C7A C16A 123.3(3)
O1A C8A C7A 115.1(3)
O1A C8A C9A 120.8(3)
C7A C8A C9A 124.1(3)
C8A C9A C4A 117.7(3)
C8A C9A C3A 120.3(4)
C4A C9A C3A 122.1(3)
C11A C10A C15A 119.0(4)
C11A C10A C1A 118.3(4)
C15A C10A C1A 122.8(4)
C10A C11A C12A 121.2(4)
C10A C11A H11A 119.4
C12A C11A H11A 119.4
C13A C12A C11A 118.7(4)
C13A C12A H12C 120.6
C11A C12A H12C 120.6
O4A C13A C12A 124.1(4)
O4A C13A C14A 115.4(4)
C12A C13A C14A 120.5(4)
C15A C14A C13A 120.3(4)
C15A C14A H14C 119.8
C13A C14A H14C 119.8
C14A C15A C10A 120.1(4)
C14A C15A H15C 120.0
C10A C15A H15C 120.0
C7A C16A C17A 111.8(3)
C7A C16A H16C 109.3
C17A C16A H16C 109.3
C7A C16A H16D 109.3
C17A C16A H16D 109.3
H16C C16A H16D 107.9
C18A C17A C16A 127.2(3)
C18A C17A H17A 116.4
C16A C17A H17A 116.4
C17A C18A C19A 125.6(4)
C17A C18A C20A 120.5(4)
C19A C18A C20A 113.9(4)
C18A C19A H19D 109.5
C18A C19A H19E 109.5
H19D C19A H19E 109.5
C18A C19A H19F 109.5
H19D C19A H19F 109.5
H19E C19A H19F 109.5
C18A C20A H20D 109.5
C18A C20A H20E 109.5
H20D C20A H20E 109.5
C18A C20A H20F 109.5
H20D C20A H20F 109.5
H20E C20A H20F 109.5
O6A C22A O5A 109.7(3)
O6A C22A C26A 114.4(3)
O5A C22A C26A 107.6(3)
O6A C22A H22A 108.3
O5A C22A H22A 108.3
C26A C22A H22A 108.3
O6A C23A C27A 106.8(3)
O6A C23A C24A 109.5(3)
C27A C23A C24A 113.9(3)
O6A C23A H23A 108.8
C27A C23A H23A 108.8
C24A C23A H23A 108.8
O7A C24A C25A 112.7(3)
O7A C24A C23A 109.2(3)
C25A C24A C23A 109.0(3)
O7A C24A H24A 108.6
C25A C24A H24A 108.6
C23A C24A H24A 108.6
O8A C25A C24A 113.6(3)
O8A C25A C26A 110.7(3)
C24A C25A C26A 110.2(3)
O8A C25A H25A 107.3
C24A C25A H25A 107.3
C26A C25A H25A 107.3
O9A C26A C22A 106.9(3)
O9A C26A C25A 110.7(3)
C22A C26A C25A 110.5(3)
O9A C26A H26A 109.6
C22A C26A H26A 109.6
C25A C26A H26A 109.6
C23A C27A H27D 109.5
C23A C27A H27E 109.5
H27D C27A H27E 109.5
C23A C27A H27F 109.5
H27D C27A H27F 109.5
H27E C27A H27F 109.5
O10A C28A O11A 107.6(3)
O10A C28A C32A 106.9(3)
O11A C28A C32A 109.6(3)
O10A C28A H28A 110.8
O11A C28A H28A 110.8
C32A C28A H28A 110.8
O11A C29A C33A 107.1(3)
O11A C29A C30A 108.4(3)
C33A C29A C30A 115.0(3)
O11A C29A H29A 108.8
C33A C29A H29A 108.8
C30A C29A H29A 108.8
O13A C30A C31A 111.7(3)
O13A C30A C29A 111.5(3)
C31A C30A C29A 109.9(3)
O13A C30A H30A 107.9
C31A C30A H30A 107.9
C29A C30A H30A 107.9
O14A C31A C30A 113.6(3)
O14A C31A C32A 106.4(3)
C30A C31A C32A 110.7(3)
O14A C31A H31A 108.7
C30A C31A H31A 108.7
C32A C31A H31A 108.7
O15A C32A C28A 110.5(3)
O15A C32A C31A 110.8(3)
C28A C32A C31A 109.1(3)
O15A C32A H32A 108.8
C28A C32A H32A 108.8
C31A C32A H32A 108.8
O12A C33A C29A 111.2(3)
O12A C33A H33C 109.4
C29A C33A H33C 109.4
O12A C33A H33D 109.4
C29A C33A H33D 109.4
H33C C33A H33D 108.0
C1S O1S H1S 109.5
C5S O2S H2SA 109.5
C4S C2S C3S 114.1(6)
C4S C2S C1S 110.4(5)
C3S C2S C1S 106.3(5)
C4S C2S H2S 108.6
C3S C2S H2S 108.6
C1S C2S H2S 108.6
O4A C21A H21D 109.5
O4A C21A H21E 109.5
H21D C21A H21E 109.5
O4A C21A H21F 109.5
H21D C21A H21F 109.5
H21E C21A H21F 109.5
O1S C1S C2S 111.3(5)
O1S C1S H1SA 109.4
C2S C1S H1SA 109.4
O1S C1S H1SB 109.4
C2S C1S H1SB 109.4
H1SA C1S H1SB 108.0
C2S C4S H4SA 109.5
C2S C4S H4SB 109.5
H4SA C4S H4SB 109.5
C2S C4S H4SC 109.5
H4SA C4S H4SC 109.5
H4SB C4S H4SC 109.5
C2S C3S H3SA 109.5
C2S C3S H3SB 109.5
H3SA C3S H3SB 109.5
C2S C3S H3SC 109.5
H3SA C3S H3SC 109.5
H3SB C3S H3SC 109.5
O2S C5S C6S 111.2(6)
O2S C5S H5SA 109.4
C6S C5S H5SA 109.4
O2S C5S H5SB 109.4
C6S C5S H5SB 109.4
H5SA C5S H5SB 108.0
C8S C6S C5S 113.4(7)
C8S C6S C7S 112.2(8)
C5S C6S C7S 108.1(7)
C8S C6S H6S 107.6
C5S C6S H6S 107.6
C7S C6S H6S 107.6
C6S C8S H8SA 109.5
C6S C8S H8SB 109.5
H8SA C8S H8SB 109.5
C6S C8S H8SC 109.5
H8SA C8S H8SC 109.5
H8SB C8S H8SC 109.5
C6S C7S H7SA 109.5
C6S C7S H7SB 109.5
H7SA C7S H7SB 109.5
C6S C7S H7SC 109.5
H7SA C7S H7SC 109.5
H7SB C7S H7SC 109.5

loop_
_geom_bond_atom_site_label_1
_geom_bond_atom_site_label_2
_geom_bond_distance
O1 C1 1.370(4)
O1 C8 1.375(4)
O2 C3 1.254(4)
O3 C4 1.341(5)
O3 H3 0.8400
O4 C13 1.374(5)
O4 C21 1.447(8)
O5 C2 1.383(4)
O5 C22 1.433(4)
O6 C22 1.403(5)
O6 C23 1.448(5)
O7 C24 1.427(5)
O7 H7 0.8400
O8 C25 1.434(4)
O8 H8 0.8400
O9 C26 1.431(4)
O9 H9 0.8400
O10 C6 1.380(4)
O10 C28 1.415(4)
O11 C28 1.410(4)
O11 C29 1.446(4)
O12 C33 1.422(4)
O12 H12 0.8400
O13 C30 1.415(4)
O13 H13 0.8400
O14 C31 1.444(4)
O14 H14 0.8400
O15 C32 1.428(4)
O15 H15 0.8400
C1 C2 1.359(5)
C1 C10 1.474(5)
C2 C3 1.445(5)
C3 C9 1.450(5)
C4 C5 1.381(5)
C4 C9 1.411(5)
C5 C6 1.395(5)
C5 H5 0.9500
C6 C7 1.391(5)
C7 C8 1.394(5)
C7 C16 1.517(5)
C8 C9 1.395(5)
C10 C11 1.384(6)
C10 C15 1.395(6)
C11 C12 1.389(6)
C11 H11 0.9500
C12 C13 1.378(7)
C12 H12A 0.9500
C13 C14 1.386(7)
C14 C15 1.389(6)
C14 H14A 0.9500
C15 H15A 0.9500
C16 C17 1.509(5)
C16 H16A 0.9900
C16 H16B 0.9900
C17 C18 1.335(5)
C17 H17 0.9500
C18 C20 1.498(6)
C18 C19 1.500(5)
C19 H19A 0.9800
C19 H19B 0.9800
C19 H19C 0.9800
C20 H20A 0.9800
C20 H20B 0.9800
C20 H20C 0.9800
C21 H21A 0.9800
C21 H21B 0.9800
C21 H21C 0.9800
C22 C26 1.527(5)
C22 H22 1.0000
C23 C27 1.493(6)
C23 C24 1.526(5)
C23 H23 1.0000
C24 C25 1.510(5)
C24 H24 1.0000
C25 C26 1.517(5)
C25 H25 1.0000
C26 H26 1.0000
C27 H27A 0.9800
C27 H27B 0.9800
C27 H27C 0.9800
C28 C32 1.523(5)
C28 H28 1.0000
C29 C33 1.518(5)
C29 C30 1.527(5)
C29 H29 1.0000
C30 C31 1.516(5)
C30 H30 1.0000
C31 C32 1.515(5)
C31 H31 1.0000
C32 H32 1.0000
C33 H33A 0.9900
C33 H33B 0.9900
O1A C8A 1.368(4)
O1A C1A 1.372(4)
O2A C3A 1.253(5)
O3A C4A 1.354(4)
O3A H3A 0.8400
O4A C13A 1.373(5)
O4A C21A 1.476(7)
O5A C2A 1.385(4)
O5A C22A 1.447(4)
O6A C22A 1.397(4)
O6A C23A 1.441(4)
O7A C24A 1.434(4)
O7A H7A 0.8400
O8A C25A 1.419(4)
O8A H8A 0.8400
O9A C26A 1.420(5)
O9A H9A 0.8400
O10A C6A 1.361(4)
O10A C28A 1.400(4)
O11A C28A 1.423(4)
O11A C29A 1.439(4)
O12A C33A 1.424(5)
O12A H12B 0.8400
O13A C30A 1.426(4)
O13A H13A 0.8400
O14A C31A 1.426(4)
O14A H14B 0.8400
O15A C32A 1.407(4)
O15A H15B 0.8400
C1A C2A 1.360(5)
C1A C10A 1.475(5)
C2A C3A 1.453(5)
C3A C9A 1.438(5)
C4A C5A 1.382(5)
C4A C9A 1.412(5)
C5A C6A 1.412(5)
C5A H5A 0.9500
C6A C7A 1.398(5)
C7A C8A 1.395(5)
C7A C16A 1.496(5)
C8A C9A 1.396(5)
C10A C11A 1.386(5)
C10A C15A 1.397(6)
C11A C12A 1.399(6)
C11A H11A 0.9500
C12A C13A 1.378(6)
C12A H12C 0.9500
C13A C14A 1.394(6)
C14A C15A 1.375(6)
C14A H14C 0.9500
C15A H15C 0.9500
C16A C17A 1.517(5)
C16A H16C 0.9900
C16A H16D 0.9900
C17A C18A 1.316(5)
C17A H17A 0.9500
C18A C19A 1.497(5)
C18A C20A 1.513(5)
C19A H19D 0.9800
C19A H19E 0.9800
C19A H19F 0.9800
C20A H20D 0.9800
C20A H20E 0.9800
C20A H20F 0.9800
C22A C26A 1.527(5)
C22A H22A 1.0000
C23A C27A 1.502(5)
C23A C24A 1.534(5)
C23A H23A 1.0000
C24A C25A 1.510(5)
C24A H24A 1.0000
C25A C26A 1.533(5)
C25A H25A 1.0000
C26A H26A 1.0000
C27A H27D 0.9800
C27A H27E 0.9800
C27A H27F 0.9800
C28A C32A 1.519(5)
C28A H28A 1.0000
C29A C33A 1.498(5)
C29A C30A 1.527(5)
C29A H29A 1.0000
C30A C31A 1.515(5)
C30A H30A 1.0000
C31A C32A 1.522(5)
C31A H31A 1.0000
C32A H32A 1.0000
C33A H33C 0.9900
C33A H33D 0.9900
O1S C1S 1.369(7)
O1S H1S 0.8400
O2S C5S 1.426(8)
O2S H2SA 0.8400
C2S C4S 1.473(9)
C2S C3S 1.515(8)
C2S C1S 1.568(8)
C2S H2S 1.0000
C21A H21D 0.9800
C21A H21E 0.9800
C21A H21F 0.9800
C1S H1SA 0.9900
C1S H1SB 0.9900
C4S H4SA 0.9800
C4S H4SB 0.9800
C4S H4SC 0.9800
C3S H3SA 0.9800
C3S H3SB 0.9800
C3S H3SC 0.9800
C5S C6S 1.485(10)
C5S H5SA 0.9900
C5S H5SB 0.9900
C6S C8S 1.435(9)
C6S C7S 1.594(11)
C6S H6S 1.0000
C8S H8SA 0.9800
C8S H8SB 0.9800
C8S H8SC 0.9800
C7S H7SA 0.9800
C7S H7SB 0.9800
C7S H7SC 0.9800

loop_
_geom_hbond_atom_site_label_D
_geom_hbond_atom_site_label_H
_geom_hbond_atom_site_label_A
_geom_hbond_distance_DH
_geom_hbond_distance_HA
_geom_hbond_distance_DA
_geom_hbond_angle_DHA
_geom_hbond_site_symmetry_A
O3 H3 O2 0.84 1.84 2.586(4) 147.0 .
O9 H9 O14A 0.84 2.03 2.815(4) 154.4 1_545
O15 H15 O9A 0.84 2.56 2.825(4) 99.8 .
O3A H3A O2A 0.84 1.82 2.570(4) 147.1 .
O8A H8A O14 0.84 1.94 2.779(4) 175.8 .

loop_
_geom_torsion_atom_site_label_1
_geom_torsion_atom_site_label_2
_geom_torsion_atom_site_label_3
_geom_torsion_atom_site_label_4
_geom_torsion
C8 O1 C1 C2 0.9(6)
C8 O1 C1 C10 -177.1(3)
O1 C1 C2 O5 177.5(3)
C10 C1 C2 O5 -4.9(7)
O1 C1 C2 C3 0.6(6)
C10 C1 C2 C3 178.2(4)
C22 O5 C2 C1 118.5(4)
C22 O5 C2 C3 -64.5(4)
C1 C2 C3 O2 179.9(4)
O5 C2 C3 O2 3.0(6)
C1 C2 C3 C9 -2.8(6)
O5 C2 C3 C9 -179.7(3)
O3 C4 C5 C6 179.8(4)
C9 C4 C5 C6 0.2(7)
C28 O10 C6 C7 -160.4(3)
C28 O10 C6 C5 21.1(6)
C4 C5 C6 O10 177.1(4)
C4 C5 C6 C7 -1.4(7)
O10 C6 C7 C8 -177.0(3)
C5 C6 C7 C8 1.5(6)
O10 C6 C7 C16 5.9(5)
C5 C6 C7 C16 -175.5(4)
C1 O1 C8 C7 179.7(3)
C1 O1 C8 C9 0.0(6)
C6 C7 C8 O1 179.7(3)
C16 C7 C8 O1 -3.3(6)
C6 C7 C8 C9 -0.6(6)
C16 C7 C8 C9 176.4(4)
O1 C8 C9 C4 179.2(4)
C7 C8 C9 C4 -0.5(6)
O1 C8 C9 C3 -2.3(6)
C7 C8 C9 C3 178.0(4)
O3 C4 C9 C8 -178.9(4)
C5 C4 C9 C8 0.7(6)
O3 C4 C9 C3 2.6(7)
C5 C4 C9 C3 -177.8(4)
O2 C3 C9 C8 -179.1(4)
C2 C3 C9 C8 3.6(6)
O2 C3 C9 C4 -0.7(6)
C2 C3 C9 C4 -178.0(4)
C2 C1 C10 C11 -144.5(4)
O1 C1 C10 C11 33.3(5)
C2 C1 C10 C15 34.6(6)
O1 C1 C10 C15 -147.6(4)
C15 C10 C11 C12 -2.9(7)
C1 C10 C11 C12 176.2(4)
C10 C11 C12 C13 0.9(7)
C21 O4 C13 C12 13.5(8)
C21 O4 C13 C14 -168.6(5)
C11 C12 C13 O4 -179.9(5)
C11 C12 C13 C14 2.4(8)
O4 C13 C14 C15 178.6(4)
C12 C13 C14 C15 -3.4(8)
C13 C14 C15 C10 1.3(7)
C11 C10 C15 C14 1.8(6)
C1 C10 C15 C14 -177.3(4)
C6 C7 C16 C17 80.0(4)
C8 C7 C16 C17 -96.9(4)
C7 C16 C17 C18 -143.0(4)
C16 C17 C18 C20 -176.6(4)
C16 C17 C18 C19 0.1(7)
C23 O6 C22 O5 -68.6(4)
C23 O6 C22 C26 52.8(4)
C2 O5 C22 O6 -83.6(4)
C2 O5 C22 C26 151.4(3)
C22 O6 C23 C27 -178.1(4)
C22 O6 C23 C24 -54.9(4)
O6 C23 C24 O7 172.3(3)
C27 C23 C24 O7 -67.6(5)
O6 C23 C24 C25 55.1(4)
C27 C23 C24 C25 175.3(4)
O7 C24 C25 O8 65.5(4)
C23 C24 C25 O8 -177.0(3)
O7 C24 C25 C26 -173.2(3)
C23 C24 C25 C26 -55.6(4)
O8 C25 C26 O9 58.4(4)
C24 C25 C26 O9 -62.7(4)
O8 C25 C26 C22 174.9(3)
C24 C25 C26 C22 53.8(4)
O6 C22 C26 O9 68.6(4)
O5 C22 C26 O9 -167.1(3)
O6 C22 C26 C25 -51.7(4)
O5 C22 C26 C25 72.7(4)
C29 O11 C28 O10 179.7(3)
C29 O11 C28 C32 -66.1(4)
C6 O10 C28 O11 -77.8(4)
C6 O10 C28 C32 165.0(3)
C28 O11 C29 C33 -173.2(3)
C28 O11 C29 C30 63.4(4)
O11 C29 C30 O13 179.8(3)
C33 C29 C30 O13 60.3(4)
O11 C29 C30 C31 -56.6(4)
C33 C29 C30 C31 -176.1(3)
O13 C30 C31 O14 -62.2(4)
C29 C30 C31 O14 173.1(3)
O13 C30 C31 C32 178.2(3)
C29 C30 C31 C32 53.5(4)
O14 C31 C32 O15 62.7(4)
C30 C31 C32 O15 -175.5(3)
O14 C31 C32 C28 -176.3(3)
C30 C31 C32 C28 -54.5(4)
O11 C28 C32 O15 -178.8(3)
O10 C28 C32 O15 -62.5(4)
O11 C28 C32 C31 60.8(4)
O10 C28 C32 C31 177.1(3)
O11 C29 C33 O12 -66.6(4)
C30 C29 C33 O12 53.9(4)
C8A O1A C1A C2A 4.0(6)
C8A O1A C1A C10A -172.5(3)
O1A C1A C2A O5A 176.7(3)
C10A C1A C2A O5A -7.6(7)
O1A C1A C2A C3A -3.4(6)
C10A C1A C2A C3A 172.3(4)
C22A O5A C2A C1A 117.1(4)
C22A O5A C2A C3A -62.8(4)
C1A C2A C3A O2A -178.9(4)
O5A C2A C3A O2A 1.0(6)
C1A C2A C3A C9A -0.7(6)
O5A C2A C3A C9A 179.3(3)
O3A C4A C5A C6A -179.2(4)
C9A C4A C5A C6A 0.6(6)
C28A O10A C6A C7A -171.3(3)
C28A O10A C6A C5A 9.7(5)
C4A C5A C6A O10A 175.2(4)
C4A C5A C6A C7A -3.7(6)
O10A C6A C7A C8A -175.1(3)
C5A C6A C7A C8A 3.9(6)
O10A C6A C7A C16A 7.8(5)
C5A C6A C7A C16A -173.2(4)
C1A O1A C8A C7A 179.4(3)
C1A O1A C8A C9A -0.4(6)
C6A C7A C8A O1A 179.0(3)
C16A C7A C8A O1A -3.8(6)
C6A C7A C8A C9A -1.2(6)
C16A C7A C8A C9A 176.0(4)
O1A C8A C9A C4A 178.1(4)
C7A C8A C9A C4A -1.7(6)
O1A C8A C9A C3A -3.7(6)
C7A C8A C9A C3A 176.6(4)
O3A C4A C9A C8A -178.3(4)
C5A C4A C9A C8A 1.9(6)
O3A C4A C9A C3A 3.5(6)
C5A C4A C9A C3A -176.2(4)
O2A C3A C9A C8A -177.6(4)
C2A C3A C9A C8A 4.1(6)
O2A C3A C9A C4A 0.5(7)
C2A C3A C9A C4A -177.8(4)
C2A C1A C10A C11A -146.3(5)
O1A C1A C10A C11A 29.8(5)
C2A C1A C10A C15A 32.5(7)
O1A C1A C10A C15A -151.4(4)
C15A C10A C11A C12A -3.4(7)
C1A C10A C11A C12A 175.5(4)
C10A C11A C12A C13A 0.8(8)
C21A O4A C13A C12A 17.6(8)
C21A O4A C13A C14A -164.1(5)
C11A C12A C13A O4A -178.4(5)
C11A C12A C13A C14A 3.4(8)
O4A C13A C14A C15A 176.7(5)
C12A C13A C14A C15A -4.9(8)
C13A C14A C15A C10A 2.2(7)
C11A C10A C15A C14A 1.9(7)
C1A C10A C15A C14A -176.9(4)
C8A C7A C16A C17A -80.9(5)
C6A C7A C16A C17A 96.0(4)
C7A C16A C17A C18A -131.9(4)
C16A C17A C18A C19A 0.5(7)
C16A C17A C18A C20A 179.9(4)
C23A O6A C22A O5A -69.4(4)
C23A O6A C22A C26A 51.6(4)
C2A O5A C22A O6A -102.5(3)
C2A O5A C22A C26A 132.6(3)
C22A O6A C23A C27A 179.4(3)
C22A O6A C23A C24A -56.8(4)
O6A C23A C24A O7A -177.2(3)
C27A C23A C24A O7A -57.7(5)
O6A C23A C24A C25A 59.3(4)
C27A C23A C24A C25A 178.8(4)
O7A C24A C25A O8A 55.5(4)
C23A C24A C25A O8A 176.8(3)
O7A C24A C25A C26A -179.6(3)
C23A C24A C25A C26A -58.2(4)
O6A C22A C26A O9A 73.0(4)
O5A C22A C26A O9A -164.8(3)
O6A C22A C26A C25A -47.5(4)
O5A C22A C26A C25A 74.7(4)
O8A C25A C26A O9A 60.0(4)
C24A C25A C26A O9A -66.6(4)
O8A C25A C26A C22A 178.2(3)
C24A C25A C26A C22A 51.6(4)
C6A O10A C28A O11A -68.0(4)
C6A O10A C28A C32A 174.2(3)
C29A O11A C28A O10A 178.8(3)
C29A O11A C28A C32A -65.3(4)
C28A O11A C29A C33A -171.0(3)
C28A O11A C29A C30A 64.4(4)
O11A C29A C30A O13A 177.9(3)
C33A C29A C30A O13A 58.2(4)
O11A C29A C30A C31A -57.7(4)
C33A C29A C30A C31A -177.4(3)
O13A C30A C31A O14A -62.3(4)
C29A C30A C31A O14A 173.4(3)
O13A C30A C31A C32A 178.0(3)
C29A C30A C31A C32A 53.7(4)
O10A C28A C32A O15A -63.4(4)
O11A C28A C32A O15A -179.8(3)
O10A C28A C32A C31A 174.5(3)
O11A C28A C32A C31A 58.1(4)
O14A C31A C32A O15A 60.9(4)
C30A C31A C32A O15A -175.2(3)
O14A C31A C32A C28A -177.2(3)
C30A C31A C32A C28A -53.3(4)
O11A C29A C33A O12A -59.0(4)
C30A C29A C33A O12A 61.4(4)
C4S C2S C1S O1S 69.0(7)
C3S C2S C1S O1S -166.8(5)
O2S C5S C6S C8S -64.1(10)
O2S C5S C6S C7S 60.9(8)
